data_4069286
loop_
_publ_author_name
'Burlakov, Vladimir V.'
'Beweries, Torsten'
'Bogdanov, Vyacheslav S.'
'Arndt, Perdita'
'Baumann, Wolfgang'
'Petrovskii, Pavel V.'
'Spannenberg, Anke'
'Lyssenko, Konstantin A.'
'Shur, Vladimir B.'
'Rosenthal, Uwe'

_publ_section_title
;
 Synthesis and Isolation of Di-n-butylhafnocene and Its Application as a
 Versatile Starting Material for the Synthesis of New Hafnacycles
;
_journal_issue 9
_journal_name_full Organometallics
_journal_page_first 2864
_journal_paper_doi 10.1021/om900122w
_journal_volume 28
_journal_year 2009
_chemical_formula_moiety 'C34 H46 Hf'
_chemical_formula_sum 'C34 H46 Hf'
_chemical_formula_weight 633.20
_chemical_name_systematic
; 
 ? 
;
_space_group_IT_number 15
_symmetry_cell_setting monoclinic
_symmetry_space_group_name_Hall '-C 2yc'
_symmetry_space_group_name_H-M 'C 1 2/c 1'
_atom_sites_solution_hydrogens difmap
_atom_sites_solution_primary direct
_atom_sites_solution_secondary difmap
_audit_creation_method SHELXL-97
_cell_angle_alpha 90.00
_cell_angle_beta 119.753(2)
_cell_angle_gamma 90.00
_cell_formula_units_Z 8
_cell_length_a 22.069(2)
_cell_length_b 15.6389(15)
_cell_length_c 20.097(2)
_cell_measurement_reflns_used 1617
_cell_measurement_temperature 100(2)
_cell_measurement_theta_max 29
_cell_measurement_theta_min 3
_cell_volume 6021.8(10)
_computing_cell_refinement 'Bruker SAINT'
_computing_data_collection 'Bruker APEX II'
_computing_data_reduction 'Bruker SAINT'
_computing_molecular_graphics 'Bruker SHELXTL'
_computing_publication_material 'Bruker SHELXTL'
_computing_structure_refinement 'SHELXL-97 (Sheldrick, 1997)'
_computing_structure_solution 'SHELXS-97 (Sheldrick, 1997)'
_diffrn_ambient_temperature 293(2)
_diffrn_measured_fraction_theta_full 1.000
_diffrn_measured_fraction_theta_max 1.000
_diffrn_measurement_device_type 'Bruker APEX II CCD area detector'
_diffrn_measurement_method 'omega scans'
_diffrn_radiation_monochromator graphite
_diffrn_radiation_source 'fine-focus sealed tube'
_diffrn_radiation_type MoK\a
_diffrn_radiation_wavelength 0.71073
_diffrn_reflns_av_R_equivalents 0.0415
_diffrn_reflns_av_sigmaI/netI 0.0328
_diffrn_reflns_limit_h_max 30
_diffrn_reflns_limit_h_min -30
_diffrn_reflns_limit_k_max 21
_diffrn_reflns_limit_k_min -21
_diffrn_reflns_limit_l_max 27
_diffrn_reflns_limit_l_min -27
_diffrn_reflns_number 36087
_diffrn_reflns_theta_full 29.00
_diffrn_reflns_theta_max 29.00
_diffrn_reflns_theta_min 1.68
_exptl_absorpt_coefficient_mu 3.483
_exptl_absorpt_correction_T_max 0.543
_exptl_absorpt_correction_T_min 0.336
_exptl_absorpt_correction_type multi-scan
_exptl_absorpt_process_details SADABS
_exptl_crystal_colour orange
_exptl_crystal_density_diffrn 1.397
_exptl_crystal_density_method 'not measured'
_exptl_crystal_description prism
_exptl_crystal_F_000 2576
_exptl_crystal_size_max 0.40
_exptl_crystal_size_mid 0.20
_exptl_crystal_size_min 0.20
_refine_diff_density_max 1.056
_refine_diff_density_min -1.030
_refine_diff_density_rms 0.098
_refine_ls_extinction_method none
_refine_ls_goodness_of_fit_ref 1.061
_refine_ls_hydrogen_treatment constr
_refine_ls_matrix_type full
_refine_ls_number_parameters 345
_refine_ls_number_reflns 8013
_refine_ls_number_restraints 6
_refine_ls_restrained_S_all 1.066
_refine_ls_R_factor_all 0.0275
_refine_ls_R_factor_gt 0.0221
_refine_ls_shift/su_max 0.000
_refine_ls_shift/su_mean 0.000
_refine_ls_structure_factor_coef Fsqd
_refine_ls_weighting_details 'calc w=1/[\s^2^(Fo^2^)+(0.0169P)^2^+6.0896P] where P=(Fo^2^+2Fc^2^)/3'
_refine_ls_weighting_scheme calc
_refine_ls_wR_factor_gt 0.0487
_refine_ls_wR_factor_ref 0.0509
_reflns_number_gt 7080
_reflns_number_total 8013
_reflns_threshold_expression I>2\s(I)
_cod_data_source_file om900122w_si_004.cif
_cod_data_source_block a
_cod_depositor_comments
;
The following automatic conversions were performed:

'_symmetry_cell_setting' value 'Monoclinic' changed to 'monoclinic'
according to /home/saulius/struct/CIF-dictionaries/cif_core.dic
dictionary named 'cif_core.dic' version 2.4.2 from 2011-04-26.

Automatic conversion script
Id: cif_fix_values 1715 2011-07-08 13:25:40Z adriana 
;
_cod_original_sg_symbol_H-M 'C 2/c'
_cod_database_code 4069286

loop_
_symmetry_equiv_pos_as_xyz
'x, y, z'
'-x, y, -z+1/2'
'x+1/2, y+1/2, z'
'-x+1/2, y+1/2, -z+1/2'
'-x, -y, -z'
'x, -y, z-1/2'
'-x+1/2, -y+1/2, -z'
'x+1/2, -y+1/2, z-1/2'

loop_
_atom_site_label
_atom_site_type_symbol
_atom_site_fract_x
_atom_site_fract_y
_atom_site_fract_z
_atom_site_U_iso_or_equiv
_atom_site_adp_type
_atom_site_occupancy
_atom_site_symmetry_multiplicity
_atom_site_calc_flag
_atom_site_refinement_flags
_atom_site_disorder_assembly
_atom_site_disorder_group
Hf1 Hf 0.213193(5) 0.990097(5) 0.677354(5) 0.01142(3) Uani 1 1 d . . .
C1 C 0.21891(11) 1.00177(13) 0.57000(13) 0.0131(4) Uani 1 1 d . . .
C2 C 0.17648(11) 1.06146(14) 0.51941(12) 0.0137(4) Uani 1 1 d . . .
C3 C 0.13582(11) 1.11557(14) 0.54639(13) 0.0140(4) Uani 1 1 d . . .
C4 C 0.13567(11) 1.09493(13) 0.61280(12) 0.0121(4) Uani 1 1 d . . .
C5 C 0.26583(12) 0.94317(14) 0.56571(12) 0.0159(4) Uani 1 1 d . . .
C6 C 0.31002(13) 0.89059(15) 0.57669(13) 0.0181(5) Uani 1 1 d . . .
C7 C 0.36453(12) 0.83115(15) 0.58299(14) 0.0189(5) Uani 1 1 d . . .
C8 C 0.43420(15) 0.8579(2) 0.65091(19) 0.0435(8) Uani 1 1 d . . .
H8A H 0.4455 0.9148 0.6428 0.065 Uiso 1 1 calc R . .
H8B H 0.4700 0.8191 0.6560 0.065 Uiso 1 1 calc R . .
H8C H 0.4310 0.8565 0.6969 0.065 Uiso 1 1 calc R . .
C9 C 0.34681(15) 0.73989(17) 0.59590(18) 0.0320(6) Uani 1 1 d . . .
H9A H 0.3434 0.7383 0.6417 0.048 Uiso 1 1 calc R . .
H9B H 0.3829 0.7015 0.6012 0.048 Uiso 1 1 calc R . .
H9C H 0.3031 0.7228 0.5529 0.048 Uiso 1 1 calc R . .
C10 C 0.36829(16) 0.83405(18) 0.50934(16) 0.0313(6) Uani 1 1 d . . .
H10A H 0.3784 0.8914 0.5007 0.047 Uiso 1 1 calc R . .
H10B H 0.3244 0.8162 0.4671 0.047 Uiso 1 1 calc R . .
H10C H 0.4045 0.7964 0.5139 0.047 Uiso 1 1 calc R . .
C11 C 0.16455(12) 1.07459(14) 0.43736(13) 0.0158(4) Uani 1 1 d . . .
C12 C 0.20073(14) 1.00584(15) 0.41466(14) 0.0222(5) Uani 1 1 d . . .
H12A H 0.1899 1.0150 0.3626 0.033 Uiso 1 1 calc R . .
H12B H 0.1846 0.9503 0.4192 0.033 Uiso 1 1 calc R . .
H12C H 0.2503 1.0093 0.4480 0.033 Uiso 1 1 calc R . .
C13 C 0.08594(13) 1.06735(16) 0.37870(14) 0.0222(5) Uani 1 1 d . . .
H13A H 0.0787 1.0755 0.3279 0.033 Uiso 1 1 calc R . .
H13B H 0.0608 1.1103 0.3893 0.033 Uiso 1 1 calc R . .
H13C H 0.0694 1.0118 0.3824 0.033 Uiso 1 1 calc R . .
C14 C 0.19447(13) 1.16100(15) 0.43008(14) 0.0208(5) Uani 1 1 d . . .
H14A H 0.1828 1.1697 0.3778 0.031 Uiso 1 1 calc R . .
H14B H 0.2443 1.1607 0.4622 0.031 Uiso 1 1 calc R . .
H14C H 0.1750 1.2063 0.4457 0.031 Uiso 1 1 calc R . .
C15 C 0.10094(12) 1.19143(15) 0.50279(13) 0.0167(5) Uani 1 1 d . . .
C16 C 0.07395(13) 1.25588(15) 0.46867(14) 0.0201(5) Uani 1 1 d . A .
C17 C 0.03934(12) 1.33401(15) 0.42485(14) 0.0261(6) Uani 1 1 d D . .
C18 C -0.03722(18) 1.3154(3) 0.3726(3) 0.0536(16) Uani 0.740(5) 1 d PD A 1
H18A H -0.0424 1.2726 0.3359 0.080 Uiso 0.740(5) 1 calc PR A 1
H18B H -0.0606 1.3668 0.3461 0.080 Uiso 0.740(5) 1 calc PR A 1
H18C H -0.0573 1.2951 0.4024 0.080 Uiso 0.740(5) 1 calc PR A 1
C19 C 0.0761(2) 1.3660(3) 0.3831(3) 0.0492(14) Uani 0.740(5) 1 d PD A 1
H19A H 0.0732 1.3235 0.3471 0.074 Uiso 0.740(5) 1 calc PR A 1
H19B H 0.1243 1.3770 0.4195 0.074 Uiso 0.740(5) 1 calc PR A 1
H19C H 0.0543 1.4179 0.3563 0.074 Uiso 0.740(5) 1 calc PR A 1
C20 C 0.0451(3) 1.4041(2) 0.4815(3) 0.0574(16) Uani 0.740(5) 1 d PD A 1
H20A H 0.0285 1.3823 0.5142 0.086 Uiso 0.740(5) 1 calc PR A 1
H20B H 0.0175 1.4526 0.4536 0.086 Uiso 0.740(5) 1 calc PR A 1
H20C H 0.0930 1.4212 0.5122 0.086 Uiso 0.740(5) 1 calc PR A 1
C18' C 0.0915(6) 1.4058(7) 0.4425(8) 0.051(4) Uiso 0.260(5) 1 d PD A 2
H18D H 0.1286 1.3860 0.4346 0.077 Uiso 0.260(5) 1 calc PR A 2
H18E H 0.1102 1.4235 0.4948 0.077 Uiso 0.260(5) 1 calc PR A 2
H18F H 0.0685 1.4533 0.4091 0.077 Uiso 0.260(5) 1 calc PR A 2
C19' C 0.0139(8) 1.3128(10) 0.3407(4) 0.059(4) Uiso 0.260(5) 1 d PD A 2
H19D H 0.0525 1.2932 0.3354 0.088 Uiso 0.260(5) 1 calc PR A 2
H19E H -0.0058 1.3631 0.3100 0.088 Uiso 0.260(5) 1 calc PR A 2
H19F H -0.0209 1.2688 0.3240 0.088 Uiso 0.260(5) 1 calc PR A 2
C20' C -0.0272(4) 1.3555(8) 0.4261(8) 0.039(3) Uiso 0.260(5) 1 d PD A 2
H20D H -0.0518 1.4000 0.3896 0.059 Uiso 0.260(5) 1 calc PR A 2
H20E H -0.0157 1.3746 0.4764 0.059 Uiso 0.260(5) 1 calc PR A 2
H20F H -0.0562 1.3056 0.4130 0.059 Uiso 0.260(5) 1 calc PR A 2
C21 C 0.09161(12) 1.14490(14) 0.63998(13) 0.0153(4) Uani 1 1 d . . .
C22 C 0.01435(12) 1.14808(15) 0.57778(14) 0.0189(5) Uani 1 1 d . . .
H22A H 0.0090 1.1839 0.5364 0.028 Uiso 1 1 calc R . .
H22B H -0.0127 1.1709 0.5991 0.028 Uiso 1 1 calc R . .
H22C H -0.0016 1.0914 0.5589 0.028 Uiso 1 1 calc R . .
C23 C 0.12017(13) 1.23583(15) 0.66587(15) 0.0218(5) Uani 1 1 d . . .
H23A H 0.1201 1.2658 0.6242 0.033 Uiso 1 1 calc R . .
H23B H 0.1670 1.2327 0.7083 0.033 Uiso 1 1 calc R . .
H23C H 0.0912 1.2657 0.6814 0.033 Uiso 1 1 calc R . .
C24 C 0.09315(13) 1.09978(16) 0.70886(14) 0.0209(5) Uani 1 1 d . . .
H24A H 0.0697 1.1346 0.7285 0.031 Uiso 1 1 calc R . .
H24B H 0.1407 1.0911 0.7482 0.031 Uiso 1 1 calc R . .
H24C H 0.0700 1.0455 0.6929 0.031 Uiso 1 1 calc R . .
C25 C 0.29506(14) 1.11409(17) 0.73450(17) 0.0360(8) Uani 1 1 d . . .
H25A H 0.2872 1.1720 0.7131 0.043 Uiso 1 1 calc R . .
C26 C 0.33182(14) 1.04911(19) 0.72181(15) 0.0290(6) Uani 1 1 d . . .
H26A H 0.3549 1.0541 0.6910 0.035 Uiso 1 1 calc R . .
C27 C 0.33953(13) 0.98140(16) 0.77095(16) 0.0262(6) Uani 1 1 d . . .
H27A H 0.3691 0.9310 0.7806 0.031 Uiso 1 1 calc R . .
C28 C 0.30797(15) 1.00569(19) 0.81363(15) 0.0323(7) Uani 1 1 d . . .
H28A H 0.3110 0.9744 0.8574 0.039 Uiso 1 1 calc R . .
C29 C 0.28138(14) 1.0867(2) 0.79122(18) 0.0387(8) Uani 1 1 d . . .
H29A H 0.2614 1.1219 0.8158 0.046 Uiso 1 1 calc R . .
C30 C 0.10393(13) 0.90288(14) 0.62467(14) 0.0178(5) Uani 1 1 d . . .
H30A H 0.0562 0.9242 0.5927 0.021 Uiso 1 1 calc R . .
C31 C 0.14582(13) 0.86513(14) 0.59797(14) 0.0185(5) Uani 1 1 d . . .
H31A H 0.1320 0.8561 0.5440 0.022 Uiso 1 1 calc R . .
C32 C 0.20598(13) 0.83147(14) 0.66115(14) 0.0198(5) Uani 1 1 d . . .
H32A H 0.2409 0.7952 0.6584 0.024 Uiso 1 1 calc R . .
C33 C 0.20159(13) 0.84752(14) 0.72752(14) 0.0197(5) Uani 1 1 d . . .
H33A H 0.2331 0.8247 0.7788 0.024 Uiso 1 1 calc R . .
C34 C 0.13888(13) 0.89197(14) 0.70532(14) 0.0183(5) Uani 1 1 d . . .
H34A H 0.1194 0.9052 0.7387 0.022 Uiso 1 1 calc R . .

loop_
_atom_site_aniso_label
_atom_site_aniso_U_11
_atom_site_aniso_U_22
_atom_site_aniso_U_33
_atom_site_aniso_U_23
_atom_site_aniso_U_13
_atom_site_aniso_U_12
Hf1 0.01186(5) 0.01075(5) 0.00961(5) -0.00021(3) 0.00378(4) 0.00175(3)
C1 0.0119(10) 0.0138(10) 0.0135(10) -0.0022(8) 0.0062(9) 0.0006(8)
C2 0.0130(11) 0.0144(10) 0.0139(10) -0.0002(8) 0.0069(9) 0.0012(8)
C3 0.0116(10) 0.0140(10) 0.0143(11) -0.0006(8) 0.0049(9) 0.0014(8)
C4 0.0091(10) 0.0118(10) 0.0133(10) -0.0016(8) 0.0039(9) 0.0013(8)
C5 0.0174(11) 0.0183(11) 0.0118(10) 0.0000(8) 0.0072(9) -0.0003(9)
C6 0.0197(12) 0.0187(11) 0.0156(11) 0.0008(9) 0.0084(10) 0.0048(9)
C7 0.0160(12) 0.0193(11) 0.0194(12) 0.0009(9) 0.0073(10) 0.0068(9)
C8 0.0213(15) 0.0459(19) 0.0438(19) -0.0158(15) 0.0013(14) 0.0134(13)
C9 0.0303(15) 0.0261(14) 0.0467(18) 0.0110(12) 0.0244(15) 0.0143(11)
C10 0.0376(17) 0.0313(15) 0.0348(16) 0.0028(12) 0.0254(14) 0.0131(12)
C11 0.0187(12) 0.0165(11) 0.0141(11) 0.0012(8) 0.0095(10) 0.0028(9)
C12 0.0290(14) 0.0243(13) 0.0150(11) 0.0017(9) 0.0121(11) 0.0064(10)
C13 0.0215(13) 0.0276(13) 0.0147(11) -0.0004(9) 0.0069(10) -0.0015(10)
C14 0.0208(12) 0.0221(12) 0.0230(13) 0.0032(9) 0.0134(11) 0.0013(9)
C15 0.0163(12) 0.0200(11) 0.0158(11) 0.0013(9) 0.0094(10) 0.0036(9)
C16 0.0187(12) 0.0206(12) 0.0224(12) 0.0041(9) 0.0112(11) 0.0049(9)
C17 0.0248(14) 0.0191(12) 0.0333(15) 0.0116(10) 0.0137(12) 0.0074(10)
C18 0.022(2) 0.041(3) 0.067(4) 0.033(2) -0.001(2) 0.0045(18)
C19 0.051(3) 0.042(3) 0.067(3) 0.036(2) 0.038(3) 0.021(2)
C20 0.090(4) 0.024(2) 0.052(3) 0.009(2) 0.030(3) 0.020(2)
C21 0.0148(11) 0.0151(10) 0.0153(11) -0.0016(8) 0.0070(9) 0.0029(8)
C22 0.0146(11) 0.0222(12) 0.0199(12) -0.0011(9) 0.0085(10) 0.0021(9)
C23 0.0214(13) 0.0199(12) 0.0254(13) -0.0057(9) 0.0125(11) 0.0022(9)
C24 0.0214(13) 0.0266(13) 0.0184(12) 0.0001(9) 0.0126(11) 0.0056(10)
C25 0.0238(14) 0.0139(12) 0.0379(17) -0.0026(11) -0.0093(13) -0.0059(10)
C26 0.0227(14) 0.0421(16) 0.0222(13) -0.0106(11) 0.0111(11) -0.0178(12)
C27 0.0119(11) 0.0191(12) 0.0329(14) -0.0035(10) 0.0000(11) 0.0036(9)
C28 0.0211(13) 0.0549(19) 0.0118(11) -0.0019(11) 0.0014(10) -0.0130(12)
C29 0.0165(14) 0.055(2) 0.0336(16) -0.0303(15) 0.0037(12) -0.0006(13)
C30 0.0157(11) 0.0167(11) 0.0196(12) -0.0025(9) 0.0078(10) -0.0037(9)
C31 0.0232(13) 0.0150(11) 0.0173(11) -0.0069(9) 0.0101(10) -0.0048(9)
C32 0.0244(13) 0.0099(10) 0.0259(13) 0.0005(9) 0.0132(11) 0.0017(9)
C33 0.0256(13) 0.0126(10) 0.0190(12) 0.0052(9) 0.0097(11) 0.0010(9)
C34 0.0219(12) 0.0167(11) 0.0208(12) 0.0002(9) 0.0141(11) -0.0022(9)

loop_
_atom_type_symbol
_atom_type_description
_atom_type_scat_dispersion_real
_atom_type_scat_dispersion_imag
_atom_type_scat_source
C C 0.0033 0.0016 'International Tables Vol C Tables 4.2.6.8 and 6.1.1.4'
H H 0.0000 0.0000 'International Tables Vol C Tables 4.2.6.8 and 6.1.1.4'
Hf Hf -0.5830 6.1852 'International Tables Vol C Tables 4.2.6.8 and 6.1.1.4'

loop_
_geom_angle_atom_site_label_1
_geom_angle_atom_site_label_2
_geom_angle_atom_site_label_3
_geom_angle
C1 Hf1 C4 77.01(8)
C1 Hf1 C27 99.00(9)
C4 Hf1 C27 136.34(8)
C1 Hf1 C26 76.24(8)
C4 Hf1 C26 107.43(9)
C27 Hf1 C26 32.77(9)
C1 Hf1 C31 75.36(8)
C4 Hf1 C31 99.22(8)
C27 Hf1 C31 122.15(8)
C26 Hf1 C31 135.05(9)
C1 Hf1 C32 89.18(8)
C4 Hf1 C32 131.73(8)
C27 Hf1 C32 91.11(8)
C26 Hf1 C32 113.78(9)
C31 Hf1 C32 32.74(8)
C1 Hf1 C28 129.31(9)
C4 Hf1 C28 122.83(9)
C27 Hf1 C28 32.67(10)
C26 Hf1 C28 53.90(9)
C31 Hf1 C28 133.34(9)
C32 Hf1 C28 101.79(9)
C1 Hf1 C30 98.08(8)
C4 Hf1 C30 81.74(8)
C27 Hf1 C30 141.00(8)
C26 Hf1 C30 167.43(9)
C31 Hf1 C30 32.74(7)
C32 Hf1 C30 54.38(8)
C28 Hf1 C30 128.56(9)
C1 Hf1 C34 128.67(8)
C4 Hf1 C34 100.37(8)
C27 Hf1 C34 114.32(9)
C26 Hf1 C34 146.78(9)
C31 Hf1 C34 54.18(8)
C32 Hf1 C34 54.14(8)
C28 Hf1 C34 95.68(9)
C30 Hf1 C34 32.90(8)
C1 Hf1 C25 90.34(10)
C4 Hf1 C25 82.52(8)
C27 Hf1 C25 53.87(8)
C26 Hf1 C25 32.58(10)
C31 Hf1 C25 164.69(10)
C32 Hf1 C25 144.41(9)
C28 Hf1 C25 53.25(9)
C30 Hf1 C25 159.98(9)
C34 Hf1 C25 140.74(10)
C1 Hf1 C33 121.79(8)
C4 Hf1 C33 132.55(8)
C27 Hf1 C33 86.96(8)
C26 Hf1 C33 118.95(9)
C31 Hf1 C33 54.13(8)
C32 Hf1 C33 32.63(8)
C28 Hf1 C33 80.99(9)
C30 Hf1 C33 54.36(8)
C34 Hf1 C33 32.62(8)
C25 Hf1 C33 134.16(9)
C1 Hf1 C29 122.26(10)
C4 Hf1 C29 91.56(9)
C27 Hf1 C29 53.39(9)
C26 Hf1 C29 53.43(9)
C31 Hf1 C29 161.31(11)
C32 Hf1 C29 133.15(10)
C28 Hf1 C29 31.76(10)
C30 Hf1 C29 136.55(9)
C34 Hf1 C29 109.00(10)
C25 Hf1 C29 31.94(11)
C33 Hf1 C29 107.53(10)
C2 C1 C5 130.8(2)
C2 C1 Hf1 115.61(15)
C5 C1 Hf1 113.56(15)
C1 C2 C3 115.31(19)
C1 C2 C11 125.37(19)
C3 C2 C11 119.25(18)
C4 C3 C15 121.5(2)
C4 C3 C2 120.22(19)
C15 C3 C2 118.17(19)
C3 C4 C21 122.03(19)
C3 C4 Hf1 111.23(15)
C21 C4 Hf1 126.54(15)
C6 C5 C1 167.5(2)
C5 C6 C7 173.5(2)
C6 C7 C8 108.8(2)
C6 C7 C10 109.5(2)
C8 C7 C10 110.2(2)
C6 C7 C9 109.6(2)
C8 C7 C9 109.4(2)
C10 C7 C9 109.5(2)
C7 C8 H8A 109.5
C7 C8 H8B 109.5
H8A C8 H8B 109.5
C7 C8 H8C 109.5
H8A C8 H8C 109.5
H8B C8 H8C 109.5
C7 C9 H9A 109.5
C7 C9 H9B 109.5
H9A C9 H9B 109.5
C7 C9 H9C 109.5
H9A C9 H9C 109.5
H9B C9 H9C 109.5
C7 C10 H10A 109.5
C7 C10 H10B 109.5
H10A C10 H10B 109.5
C7 C10 H10C 109.5
H10A C10 H10C 109.5
H10B C10 H10C 109.5
C12 C11 C14 105.96(19)
C12 C11 C13 105.93(19)
C14 C11 C13 111.32(19)
C12 C11 C2 112.60(18)
C14 C11 C2 111.25(18)
C13 C11 C2 109.63(18)
C11 C12 H12A 109.5
C11 C12 H12B 109.5
H12A C12 H12B 109.5
C11 C12 H12C 109.5
H12A C12 H12C 109.5
H12B C12 H12C 109.5
C11 C13 H13A 109.5
C11 C13 H13B 109.5
H13A C13 H13B 109.5
C11 C13 H13C 109.5
H13A C13 H13C 109.5
H13B C13 H13C 109.5
C11 C14 H14A 109.5
C11 C14 H14B 109.5
H14A C14 H14B 109.5
C11 C14 H14C 109.5
H14A C14 H14C 109.5
H14B C14 H14C 109.5
C16 C15 C3 177.7(3)
C15 C16 C17 178.5(3)
C16 C17 C18 108.9(2)
C16 C17 C19 110.1(2)
C18 C17 C19 113.6(3)
C16 C17 C18' 111.4(6)
C18 C17 C18' 139.5(6)
C19 C17 C18' 48.1(6)
C16 C17 C20' 113.0(5)
C18 C17 C20' 45.3(5)
C19 C17 C20' 136.5(5)
C18' C17 C20' 117.3(8)
C16 C17 C19' 106.1(6)
C18 C17 C19' 61.3(6)
C19 C17 C19' 57.5(6)
C18' C17 C19' 103.7(8)
C20' C17 C19' 103.8(8)
C16 C17 C20 108.6(2)
C18 C17 C20 107.7(4)
C19 C17 C20 107.7(3)
C18' C17 C20 61.7(6)
C20' C17 C20 63.6(6)
C19' C17 C20 145.3(6)
C17 C18 H18A 109.5
C17 C18 H18B 109.5
C17 C18 H18C 109.5
C17 C19 H19A 109.5
C17 C19 H19B 109.5
C17 C19 H19C 109.5
C17 C20 H20A 109.5
C17 C20 H20B 109.5
C17 C20 H20C 109.5
C17 C18' H18D 109.5
C17 C18' H18E 109.5
H18D C18' H18E 109.5
C17 C18' H18F 109.5
H18D C18' H18F 109.5
H18E C18' H18F 109.5
C17 C19' H19D 109.5
C17 C19' H19E 109.5
H19D C19' H19E 109.5
C17 C19' H19F 109.5
H19D C19' H19F 109.5
H19E C19' H19F 109.5
C17 C20' H20D 109.5
C17 C20' H20E 109.5
H20D C20' H20E 109.5
C17 C20' H20F 109.5
H20D C20' H20F 109.5
H20E C20' H20F 109.5
C22 C21 C23 110.40(19)
C22 C21 C24 105.49(19)
C23 C21 C24 107.29(19)
C22 C21 C4 111.62(18)
C23 C21 C4 111.33(19)
C24 C21 C4 110.47(18)
C21 C22 H22A 109.5
C21 C22 H22B 109.5
H22A C22 H22B 109.5
C21 C22 H22C 109.5
H22A C22 H22C 109.5
H22B C22 H22C 109.5
C21 C23 H23A 109.5
C21 C23 H23B 109.5
H23A C23 H23B 109.5
C21 C23 H23C 109.5
H23A C23 H23C 109.5
H23B C23 H23C 109.5
C21 C24 H24A 109.5
C21 C24 H24B 109.5
H24A C24 H24B 109.5
C21 C24 H24C 109.5
H24A C24 H24C 109.5
H24B C24 H24C 109.5
C29 C25 C26 108.0(3)
C29 C25 Hf1 74.68(16)
C26 C25 Hf1 72.91(15)
C29 C25 H25A 125.7
C26 C25 H25A 125.7
Hf1 C25 H25A 125.7
C27 C26 C25 107.4(3)
C27 C26 Hf1 73.16(14)
C25 C26 Hf1 74.51(15)
C27 C26 H26A 125.9
C25 C26 H26A 125.9
Hf1 C26 H26A 125.9
C28 C27 C26 107.7(2)
C28 C27 Hf1 74.65(15)
C26 C27 Hf1 74.07(15)
C28 C27 H27A 125.7
C26 C27 H27A 125.7
Hf1 C27 H27A 125.7
C29 C28 C27 108.1(3)
C29 C28 Hf1 75.05(16)
C27 C28 Hf1 72.68(15)
C29 C28 H28A 125.6
C27 C28 H28A 125.6
Hf1 C28 H28A 125.6
C28 C29 C25 108.8(3)
C28 C29 Hf1 73.19(16)
C25 C29 Hf1 73.38(15)
C28 C29 H29A 125.4
C25 C29 H29A 125.4
Hf1 C29 H29A 125.4
C31 C30 C34 107.3(2)
C31 C30 Hf1 73.31(13)
C34 C30 Hf1 73.66(13)
C31 C30 H30A 126.0
C34 C30 H30A 126.0
Hf1 C30 H30A 126.0
C32 C31 C30 108.5(2)
C32 C31 Hf1 73.73(13)
C30 C31 Hf1 73.94(13)
C32 C31 H31A 125.5
C30 C31 H31A 125.5
Hf1 C31 H31A 125.5
C31 C32 C33 108.1(2)
C31 C32 Hf1 73.53(13)
C33 C32 Hf1 74.28(13)
C31 C32 H32A 125.6
C33 C32 H32A 125.6
Hf1 C32 H32A 125.6
C32 C33 C34 107.9(2)
C32 C33 Hf1 73.10(13)
C34 C33 Hf1 73.42(13)
C32 C33 H33A 125.8
C34 C33 H33A 125.8
Hf1 C33 H33A 125.8
C33 C34 C30 108.2(2)
C33 C34 Hf1 73.96(13)
C30 C34 Hf1 73.45(13)
C33 C34 H34A 125.6
C30 C34 H34A 125.6
Hf1 C34 H34A 125.6

loop_
_geom_bond_atom_site_label_1
_geom_bond_atom_site_label_2
_geom_bond_distance
Hf1 C1 2.230(2)
Hf1 C4 2.257(2)
Hf1 C27 2.475(2)
Hf1 C26 2.486(3)
Hf1 C31 2.494(2)
Hf1 C32 2.497(2)
Hf1 C28 2.500(3)
Hf1 C30 2.502(2)
Hf1 C34 2.505(2)
Hf1 C25 2.507(3)
Hf1 C33 2.512(2)
Hf1 C29 2.523(3)
C1 C2 1.355(3)
C1 C5 1.417(3)
C2 C3 1.516(3)
C2 C11 1.549(3)
C3 C4 1.375(3)
C3 C15 1.449(3)
C4 C21 1.543(3)
C5 C6 1.209(3)
C6 C7 1.475(3)
C7 C8 1.523(4)
C7 C10 1.524(4)
C7 C9 1.536(4)
C8 H8A 0.9600
C8 H8B 0.9600
C8 H8C 0.9600
C9 H9A 0.9600
C9 H9B 0.9600
C9 H9C 0.9600
C10 H10A 0.9600
C10 H10B 0.9600
C10 H10C 0.9600
C11 C12 1.537(3)
C11 C14 1.542(3)
C11 C13 1.544(3)
C12 H12A 0.9600
C12 H12B 0.9600
C12 H12C 0.9600
C13 H13A 0.9600
C13 H13B 0.9600
C13 H13C 0.9600
C14 H14A 0.9600
C14 H14B 0.9600
C14 H14C 0.9600
C15 C16 1.198(3)
C16 C17 1.478(3)
C17 C18 1.510(3)
C17 C19 1.513(3)
C17 C18' 1.518(4)
C17 C20' 1.519(4)
C17 C19' 1.530(4)
C17 C20 1.540(3)
C18 H18A 0.9600
C18 H18B 0.9600
C18 H18C 0.9600
C19 H19A 0.9600
C19 H19B 0.9600
C19 H19C 0.9600
C20 H20A 0.9600
C20 H20B 0.9600
C20 H20C 0.9600
C18' H18D 0.9600
C18' H18E 0.9600
C18' H18F 0.9600
C19' H19D 0.9600
C19' H19E 0.9600
C19' H19F 0.9600
C20' H20D 0.9600
C20' H20E 0.9600
C20' H20F 0.9600
C21 C22 1.535(3)
C21 C23 1.538(3)
C21 C24 1.539(3)
C22 H22A 0.9600
C22 H22B 0.9600
C22 H22C 0.9600
C23 H23A 0.9600
C23 H23B 0.9600
C23 H23C 0.9600
C24 H24A 0.9600
C24 H24B 0.9600
C24 H24C 0.9600
C25 C29 1.384(5)
C25 C26 1.401(4)
C25 H25A 0.9800
C26 C27 1.400(4)
C26 H26A 0.9800
C27 C28 1.399(4)
C27 H27A 0.9800
C28 C29 1.375(4)
C28 H28A 0.9800
C29 H29A 0.9800
C30 C31 1.408(3)
C30 C34 1.418(3)
C30 H30A 0.9800
C31 C32 1.407(3)
C31 H31A 0.9800
C32 C33 1.407(3)
C32 H32A 0.9800
C33 C34 1.409(3)
C33 H33A 0.9800
C34 H34A 0.9800
